data_1562801
loop_
_publ_author_name
'Nichols, Eric J.'
'Shi, Jiawanjun'
'Huq, Ashfia'
'Vogel, Sven C.'
'Misture, Scott T.'

_publ_section_title
;
 Controlling structure distortions in 3-layer ferroelectric Aurivillius
 oxides
;
_journal_name_full 'Journal of Solid State Chemistry'
_journal_page_first 475
_journal_page_last 482
_journal_paper_doi 10.1016/j.jssc.2012.09.025
_journal_volume 197
_journal_year 2013
_chemical_formula_sum 'Bi0.67 La0.33 O4 Pr0.33 Ti'
_chemical_formula_weight 344.49
_space_group_IT_number 41
_space_group_name_Hall 'B -2ab 2'
_space_group_name_H-M_alt 'B 2 e b'
_symmetry_cell_setting orthorhombic
_symmetry_space_group_name_H-M 'B 2 e b'
_cell_angle_alpha 90.0
_cell_angle_beta 90.0
_cell_angle_gamma 90.0
_cell_formula_units_Z 12
_cell_length_a 5.4077(4)
_cell_length_b 5.4011(4)
_cell_length_c 32.9211(7)
_cell_measurement_temperature 298
_cell_volume 961.54(10)
_computing_structure_refinement GSAS
_diffrn_ambient_temperature 298
_diffrn_measurement_device_type 'Siemens D500'
_diffrn_radiation_source 'x ray'
_diffrn_radiation_type 'Cu K\a~1~'
_diffrn_radiation_wavelength 1.5406
_pd_meas_scan_method cont
_pd_phase_name Bi2LaPrTi3O12
_pd_proc_ls_prof_R_factor 0.0146
_pd_proc_ls_prof_wR_factor 0.0203
_pd_spec_mounting 'packed powder pellet'
_refine_ls_goodness_of_fit_all 4.05
_refine_ls_matrix_type full
_refine_ls_number_parameters 73
_refine_ls_number_restraints 0
_refine_ls_shift/su_max 0.05
_refine_ls_shift/su_mean 0.01
_cod_data_source_file BI2LAPRTI3O12.cif
_cod_data_source_block BI2LAPRTI3O12
_cod_original_sg_symbol_H-M 'B 2 c b'
_cod_database_code 1562801

loop_
_symmetry_equiv_pos_site_id
_symmetry_equiv_pos_as_xyz
1 +x,+y,+z
2 +x,-y,-z
3 +x,-y+1/2,+z+1/2
4 +x,+y+1/2,-z+1/2
101 +x+1/2,+y,+z+1/2
102 +x+1/2,-y,-z+1/2
103 +x+1/2,-y+1/2,+z
104 +x+1/2,+y+1/2,-z

loop_
_atom_site_type_symbol
_atom_site_label
_atom_site_fract_x
_atom_site_fract_y
_atom_site_fract_z
_atom_site_occupancy
_atom_site_thermal_displace_type
_atom_site_U_iso_or_equiv
_atom_site_symmetry_multiplicity
La La1_1 0.0000 1.0098(6) 0.06578(6) 0.372(9) Uiso 0.0138(4) 8
Pr Pr1_1 0.0000 1.0098(6) 0.06578(6) 0.391(8) Uiso 0.0138(4) 8
Bi Bi1_1 0.0000 1.0098(6) 0.06578(6) 0.237(9) Uiso 0.0138(4) 8
La La2_1 0.0743(34) -0.0803(34) 0.2008(4) 0.128(9) Uiso 0.0166(5) 8
Pr Pr2_2 0.0743(34) -0.0803(34) 0.2008(4) 0.109(8) Uiso 0.0166(5) 8
Bi Bi2_1 0.0003(13) -0.0036(8) 0.21172(7) 0.763(9) Uiso 0.0166(5) 8
Ti Ti1 -0.0117(18) 0.0 0.5 1.0 Uiso 0.0017(5) 4
Ti Ti2 -0.0146(9) 1.0013(10) 0.37176(6) 1.0 Uiso 0.0017(5) 8
O O1 0.3040(15) 0.3012(10) 0.00544(11) 1.0 Uiso 0.0216(8) 8
O O2 0.26631 0.2426(14) 0.24895(10) 1.0 Uiso 0.0047(4) 8
O O3 0.0083(14) 0.0394(7) 0.44335(6) 1.0 Uiso 0.0133(5) 8
O O4 0.0060(16) 0.9538(7) 0.31949(7) 1.0 Uiso 0.0244(9) 8
O O5 0.2589(12) 0.2538(10) 0.11295(8) 1.0 Uiso 0.0157(7) 8
O O6 0.2408(14) 0.2515(11) 0.88097(10) 1.0 Uiso 0.0213(10) 8

loop_
_geom_bond_atom_site_label_1
_geom_bond_atom_site_label_2
_geom_bond_distance
_geom_bond_site_symmetry_1
_geom_bond_site_symmetry_2
_geom_bond_publ_flag
La1_1 O1 3.021(5) . 1_565 n
La1_1 O1 2.472(4) . 103_465 n
La1_1 O1 2.809(5) . 104_455 n
La1_1 O3 2.559(5) . 4_555 n
La1_1 O3 2.877(5) . 4_565 n
La1_1 O3 2.689(7) . 102_465 n
La1_1 O3 2.778(7) . 102_565 n
La1_1 O5 2.472(6) . 1_565 n
La1_1 O5 2.396(5) . 103_465 n
La1_1 O6 2.600(6) . 2_566 n
La1_1 O6 2.643(6) . 104_456 n
Pr1_1 O1 3.021(5) . 1_565 n
Pr1_1 O1 2.472(4) . 103_465 n
Pr1_1 O1 2.809(5) . 104_455 n
Pr1_1 O3 2.559(5) . 4_555 n
Pr1_1 O3 2.877(5) . 4_565 n
Pr1_1 O3 2.689(7) . 102_465 n
Pr1_1 O3 2.778(7) . 102_565 n
Pr1_1 O5 2.472(6) . 1_565 n
Pr1_1 O5 2.396(5) . 103_465 n
Pr1_1 O6 2.600(6) . 2_566 n
Pr1_1 O6 2.643(6) . 104_456 n
Bi1_1 O1 2.472(4) . 103_465 n
Bi1_1 O1 2.809(5) . 104_455 n
Bi1_1 O3 2.559(5) . 4_555 n
Bi1_1 O3 2.877(5) . 4_565 n
Bi1_1 O3 2.689(7) . 102_465 n
Bi1_1 O3 2.778(7) . 102_565 n
Bi1_1 O5 2.472(6) . 1_565 n
Bi1_1 O5 2.396(5) . 103_465 n
Bi1_1 O6 2.600(6) . 2_566 n
Bi1_1 O6 2.643(6) . 104_456 n
Bi1_1 O1 2.472(4) . 103_465 n
Bi1_1 O1 2.809(5) . 104_455 n
Bi1_1 O3 2.559(5) . 4_555 n
Bi1_1 O3 2.877(5) . 4_565 n
Bi1_1 O3 2.689(7) . 102_465 n
Bi1_1 O3 2.778(7) . 102_565 n
Bi1_1 O5 2.472(6) . 1_565 n
Bi1_1 O5 2.396(5) . 103_465 n
Bi1_1 O6 2.600(6) . 2_566 n
Bi1_1 O6 2.643(6) . 104_456 n
La2_1 O2 2.576(20) . 1_555 n
La2_1 O2 2.176(10) . 4_545 n
La2_1 O2 2.507(18) . 102_455 n
La2_1 O2 2.936(18) . 103_455 n
La2_1 O4 2.630(20) . 4_535 n
La2_1 O4 2.984(17) . 4_545 n
La2_1 O4 2.522(23) . 102_565 n
La2_1 O6 2.984(14) . 2_556 n
Pr2_2 O2 2.576(20) . 1_555 n
Pr2_2 O2 2.176(10) . 4_545 n
Pr2_2 O2 2.507(18) . 102_455 n
Pr2_2 O2 2.936(18) . 103_455 n
Pr2_2 O4 2.630(20) . 4_535 n
Pr2_2 O4 2.984(17) . 4_545 n
Pr2_2 O4 2.522(23) . 102_565 n
Pr2_2 O6 2.984(14) . 2_556 n
Bi2_1 O2 2.311(8) . 1_555 n
Bi2_1 O2 2.372(5) . 4_545 n
Bi2_1 O2 2.223(6) . 102_455 n
Bi2_1 O2 2.256(7) . 103_455 n
Bi2_1 O4 2.676(5) . 4_545 n
Bi2_1 O4 2.876(8) . 102_465 n
Bi2_1 O4 2.934(8) . 102_565 n
Bi2_1 O2 2.311(8) . 1_555 n
Bi2_1 O2 2.372(5) . 4_545 n
Bi2_1 O2 2.223(6) . 102_455 n
Bi2_1 O2 2.256(7) . 103_455 n
Bi2_1 O4 2.676(5) . 4_545 n
Bi2_1 O4 2.876(8) . 102_465 n
Bi2_1 O4 2.934(8) . 102_565 n
Ti1 O1 2.025(9) . 3_555 n
Ti1 O1 2.025(9) . 4_545 n
Ti1 O1 1.916(8) . 101_455 n
Ti1 O1 1.916(8) . 102_455 n
Ti1 O3 1.8801(21) . 1_555 n
Ti1 O3 1.8801(21) . 2_556 n
Ti2 O3 2.3693(23) . 1_565 n
Ti2 O4 1.7432(32) . 1_555 n
Ti2 O5 2.056(7) . 4_555 n
Ti2 O5 1.911(7) . 102_465 n
Ti2 O6 1.945(7) . 3_564 n
Ti2 O6 1.915(8) . 101_464 n
